data_7043093
loop_
_publ_author_name
'Sharma, Mahendra Kumar'
'Sinhababu, Soumen'
'Mukherjee, Goutam'
'Rajaraman, Gopalan'
'Selvarajan, Nagendran'

_publ_section_title
;
 A Cationic Aluminium Complex: An Efficient Mononuclear Main-Group
 Catalyst for the Cyanosilylation of Carbonyl Compounds
;
_journal_name_full 'Dalton Trans.'
_journal_paper_doi 10.1039/C7DT01760J
_journal_year 2017
_chemical_formula_moiety 'C22 H28 Al Cl N2 O2'
_chemical_formula_sum 'C22 H28 Al Cl N2 O2'
_chemical_formula_weight 414.89
_chemical_name_systematic
; 
 ? 
;
_space_group_IT_number 52
_symmetry_cell_setting orthorhombic
_symmetry_space_group_name_Hall '-P 2a 2bc'
_symmetry_space_group_name_H-M 'P n n a'
_atom_sites_solution_hydrogens geom
_atom_sites_solution_primary direct
_atom_sites_solution_secondary difmap
_audit_creation_method SHELXL-97
_audit_update_record
;
2017-02-06 deposited with the CCDC.
2017-05-23 downloaded from the CCDC.
;
_cell_angle_alpha 90.00
_cell_angle_beta 90.00
_cell_angle_gamma 90.00
_cell_formula_units_Z 4
_cell_length_a 14.007(3)
_cell_length_b 13.557(3)
_cell_length_c 11.661(3)
_cell_measurement_reflns_used 4109
_cell_measurement_temperature 150(2)
_cell_measurement_theta_max 27.459
_cell_measurement_theta_min 2.272
_cell_volume 2214.3(9)
_computing_cell_refinement 'Bruker SMART'
_computing_data_collection 'Bruker SMART'
_computing_data_reduction 'Bruker SAINT'
_computing_molecular_graphics 'Bruker SHELXTL'
_computing_publication_material 'Bruker SHELXTL'
_computing_structure_refinement 'SHELXL-97 (Sheldrick, 1997)'
_computing_structure_solution 'SHELXS-97 (Sheldrick, 1990)'
_diffrn_ambient_temperature 150(2)
_diffrn_measured_fraction_theta_full 0.999
_diffrn_measured_fraction_theta_max 0.999
_diffrn_measurement_device_type 'CCD area detector'
_diffrn_measurement_method 'phi and omega scans'
_diffrn_radiation_monochromator graphite
_diffrn_radiation_source 'fine-focus sealed tube'
_diffrn_radiation_type MoK\a
_diffrn_radiation_wavelength 0.71073
_diffrn_reflns_av_R_equivalents 0.0271
_diffrn_reflns_av_sigmaI/netI 0.0208
_diffrn_reflns_limit_h_max 16
_diffrn_reflns_limit_h_min -16
_diffrn_reflns_limit_k_max 16
_diffrn_reflns_limit_k_min -16
_diffrn_reflns_limit_l_max 13
_diffrn_reflns_limit_l_min -13
_diffrn_reflns_number 10660
_diffrn_reflns_theta_full 25.00
_diffrn_reflns_theta_max 25.00
_diffrn_reflns_theta_min 2.27
_exptl_absorpt_coefficient_mu 0.232
_exptl_absorpt_correction_T_max 0.814
_exptl_absorpt_correction_T_min 0.692
_exptl_absorpt_correction_type multi-scan
_exptl_absorpt_process_details '(SADABS; Bruker, 2000)'
_exptl_crystal_colour yellow
_exptl_crystal_density_diffrn 1.245
_exptl_crystal_density_method 'not measured'
_exptl_crystal_description block
_exptl_crystal_F_000 880.0
_exptl_crystal_size_max 0.410
_exptl_crystal_size_mid 0.371
_exptl_crystal_size_min 0.223
_refine_diff_density_max 0.468
_refine_diff_density_min -0.170
_refine_diff_density_rms 0.056
_refine_ls_extinction_method none
_refine_ls_goodness_of_fit_ref 1.153
_refine_ls_hydrogen_treatment mixed
_refine_ls_matrix_type full
_refine_ls_number_parameters 130
_refine_ls_number_reflns 1955
_refine_ls_number_restraints 0
_refine_ls_restrained_S_all 1.153
_refine_ls_R_factor_all 0.0619
_refine_ls_R_factor_gt 0.0572
_refine_ls_shift/su_max 0.000
_refine_ls_shift/su_mean 0.000
_refine_ls_structure_factor_coef Fsqd
_refine_ls_weighting_details 'calc w=1/[\s^2^(Fo^2^)+(0.0623P)^2^+1.7875P] where P=(Fo^2^+2Fc^2^)/3'
_refine_ls_weighting_scheme calc
_refine_ls_wR_factor_gt 0.1393
_refine_ls_wR_factor_ref 0.1425
_reflns_number_gt 1800
_reflns_number_total 1956
_reflns_threshold_expression >2sigma(I)
_cod_data_source_file c7dt01760j2.cif
_cod_data_source_block mash144m
_cod_original_cell_volume 2214.3(8)
_cod_database_code 7043093

loop_
_symmetry_equiv_pos_as_xyz
'x, y, z'
'-x+1/2, -y, z'
'-x+1/2, y+1/2, -z+1/2'
'x, -y+1/2, -z+1/2'
'-x, -y, -z'
'x-1/2, y, -z'
'x-1/2, -y-1/2, z-1/2'
'-x, y-1/2, z-1/2'

loop_
_atom_site_label
_atom_site_type_symbol
_atom_site_fract_x
_atom_site_fract_y
_atom_site_fract_z
_atom_site_U_iso_or_equiv
_atom_site_adp_type
_atom_site_occupancy
_atom_site_symmetry_multiplicity
_atom_site_calc_flag
_atom_site_refinement_flags
Al1 Al 0.46156(8) 0.2500 0.7500 0.0355(3) Uani 1 2 d S
Cl1 Cl 0.61820(7) 0.2500 0.7500 0.0520(3) Uani 1 2 d S
O1 O 0.42844(15) 0.12180(13) 0.72034(15) 0.0482(5) Uani 1 1 d .
N1 N 0.42701(14) 0.21135(15) 0.90469(17) 0.0347(5) Uani 1 1 d .
C1 C 0.40692(18) 0.06560(18) 0.8075(2) 0.0378(6) Uani 1 1 d .
C7 C 0.40771(16) 0.11674(18) 0.9178(2) 0.0339(6) Uani 1 1 d .
C6 C 0.39227(17) 0.06980(19) 1.0255(2) 0.0376(6) Uani 1 1 d .
H6 H 0.3968 0.1113 1.0888 0.045 Uiso 1 1 calc R
C5 C 0.37191(17) -0.02638(19) 1.0508(2) 0.0410(6) Uani 1 1 d .
H5 H 0.3664 -0.0399 1.1287 0.049 Uiso 1 1 calc R
C8 C 0.43291(19) 0.27855(19) 1.0047(2) 0.0386(6) Uani 1 1 d .
H8A H 0.4661 0.3380 0.9811 0.046 Uiso 1 1 calc R
H8B H 0.4714 0.2470 1.0633 0.046 Uiso 1 1 calc R
C4 C 0.35811(18) -0.1071(2) 0.9798(2) 0.0448(7) Uani 1 1 d .
H4 H 0.3436 -0.1664 1.0159 0.054 Uiso 1 1 calc R
C2 C 0.3858(2) -0.0326(2) 0.7867(3) 0.0451(7) Uani 1 1 d .
H2 H 0.3867 -0.0508 0.7098 0.054 Uiso 1 1 calc R
C9 C 0.3367(2) 0.3086(2) 1.0587(2) 0.0443(6) Uani 1 1 d .
H9 H 0.3067 0.2492 1.0903 0.053 Uiso 1 1 calc R
C3 C 0.3633(2) -0.1093(2) 0.8632(3) 0.0484(7) Uani 1 1 d .
H3 H 0.3502 -0.1700 0.8295 0.058 Uiso 1 1 calc R
C11 C 0.2687(2) 0.3538(2) 0.9730(3) 0.0535(8) Uani 1 1 d .
H11A H 0.2078 0.3643 1.0087 0.080 Uiso 1 1 calc R
H11B H 0.2613 0.3101 0.9088 0.080 Uiso 1 1 calc R
H11C H 0.2938 0.4158 0.9469 0.080 Uiso 1 1 calc R
C10 C 0.3568(3) 0.3793(3) 1.1576(3) 0.0706(10) Uani 1 1 d .
H10A H 0.3807 0.4405 1.1277 0.106 Uiso 1 1 calc R
H10B H 0.4034 0.3507 1.2079 0.106 Uiso 1 1 calc R
H10C H 0.2988 0.3912 1.1993 0.106 Uiso 1 1 calc R

loop_
_atom_site_aniso_label
_atom_site_aniso_U_11
_atom_site_aniso_U_22
_atom_site_aniso_U_33
_atom_site_aniso_U_23
_atom_site_aniso_U_13
_atom_site_aniso_U_12
Al1 0.0496(7) 0.0311(6) 0.0258(5) 0.0037(4) 0.000 0.000
Cl1 0.0467(6) 0.0656(7) 0.0437(6) 0.0171(5) 0.000 0.000
O1 0.0775(14) 0.0347(10) 0.0322(10) 0.0037(8) -0.0045(9) -0.0029(9)
N1 0.0371(11) 0.0372(11) 0.0298(10) 0.0055(9) -0.0025(9) -0.0007(9)
C1 0.0368(13) 0.0361(13) 0.0406(14) 0.0102(11) -0.0062(11) 0.0036(11)
C7 0.0271(12) 0.0371(13) 0.0375(13) 0.0078(11) -0.0030(10) 0.0042(10)
C6 0.0340(13) 0.0411(14) 0.0376(14) 0.0082(11) 0.0005(10) 0.0065(11)
C5 0.0311(13) 0.0460(16) 0.0457(15) 0.0164(12) 0.0072(11) 0.0060(11)
C8 0.0445(14) 0.0388(13) 0.0325(13) 0.0030(11) -0.0033(11) -0.0009(11)
C4 0.0366(14) 0.0402(14) 0.0574(18) 0.0172(13) -0.0005(12) -0.0015(11)
C2 0.0519(16) 0.0390(15) 0.0443(15) 0.0034(12) -0.0093(12) -0.0007(12)
C9 0.0505(16) 0.0394(14) 0.0429(15) -0.0012(12) 0.0062(12) -0.0001(12)
C3 0.0461(16) 0.0335(14) 0.0656(19) 0.0056(13) -0.0099(14) -0.0056(12)
C11 0.0504(17) 0.0477(16) 0.0622(19) 0.0039(14) 0.0043(14) 0.0088(13)
C10 0.083(2) 0.076(2) 0.0525(19) -0.0244(17) 0.0079(18) 0.0023(19)

loop_
_atom_type_symbol
_atom_type_description
_atom_type_scat_dispersion_real
_atom_type_scat_dispersion_imag
_atom_type_scat_source
C C 0.0033 0.0016 'International Tables Vol C Tables 4.2.6.8 and 6.1.1.4'
H H 0.0000 0.0000 'International Tables Vol C Tables 4.2.6.8 and 6.1.1.4'
N N 0.0061 0.0033 'International Tables Vol C Tables 4.2.6.8 and 6.1.1.4'
O O 0.0106 0.0060 'International Tables Vol C Tables 4.2.6.8 and 6.1.1.4'
Al Al 0.0645 0.0514 'International Tables Vol C Tables 4.2.6.8 and 6.1.1.4'
Cl Cl 0.1484 0.1585 'International Tables Vol C Tables 4.2.6.8 and 6.1.1.4'

loop_
_geom_angle_atom_site_label_1
_geom_angle_atom_site_label_2
_geom_angle_atom_site_label_3
_geom_angle
_geom_angle_site_symmetry_1
_geom_angle_site_symmetry_3
O1 Al1 O1 150.65(15) 4_556 .
O1 Al1 N1 91.00(8) 4_556 .
O1 Al1 N1 81.73(9) . .
O1 Al1 N1 81.73(8) 4_556 4_556
O1 Al1 N1 91.00(8) . 4_556
N1 Al1 N1 151.11(13) . 4_556
O1 Al1 Cl1 104.67(7) 4_556 .
O1 Al1 Cl1 104.67(7) . .
N1 Al1 Cl1 104.45(7) . .
N1 Al1 Cl1 104.45(7) 4_556 .
C1 O1 Al1 117.73(17) . .
C7 N1 C8 121.2(2) . .
C7 N1 Al1 114.90(17) . .
C8 N1 Al1 123.49(16) . .
O1 C1 C2 118.3(2) . .
O1 C1 C7 114.0(2) . .
C2 C1 C7 127.7(2) . .
N1 C7 C6 124.6(2) . .
N1 C7 C1 111.2(2) . .
C6 C7 C1 124.3(2) . .
C5 C6 C7 130.4(3) . .
C5 C6 H6 114.8 . .
C7 C6 H6 114.8 . .
C6 C5 C4 130.8(3) . .
C6 C5 H5 114.6 . .
C4 C5 H5 114.6 . .
N1 C8 C9 115.8(2) . .
N1 C8 H8A 108.3 . .
C9 C8 H8A 108.3 . .
N1 C8 H8B 108.3 . .
C9 C8 H8B 108.3 . .
H8A C8 H8B 107.4 . .
C3 C4 C5 127.3(3) . .
C3 C4 H4 116.3 . .
C5 C4 H4 116.3 . .
C1 C2 C3 130.4(3) . .
C1 C2 H2 114.8 . .
C3 C2 H2 114.8 . .
C11 C9 C10 111.2(3) . .
C11 C9 C8 112.8(2) . .
C10 C9 C8 108.3(2) . .
C11 C9 H9 108.1 . .
C10 C9 H9 108.1 . .
C8 C9 H9 108.1 . .
C4 C3 C2 129.0(3) . .
C4 C3 H3 115.5 . .
C2 C3 H3 115.5 . .
C9 C11 H11A 109.5 . .
C9 C11 H11B 109.5 . .
H11A C11 H11B 109.5 . .
C9 C11 H11C 109.5 . .
H11A C11 H11C 109.5 . .
H11B C11 H11C 109.5 . .
C9 C10 H10A 109.5 . .
C9 C10 H10B 109.5 . .
H10A C10 H10B 109.5 . .
C9 C10 H10C 109.5 . .
H10A C10 H10C 109.5 . .
H10B C10 H10C 109.5 . .

loop_
_geom_bond_atom_site_label_1
_geom_bond_atom_site_label_2
_geom_bond_distance
_geom_bond_site_symmetry_2
Al1 O1 1.8318(19) 4_556
Al1 O1 1.8318(19) .
Al1 N1 1.940(2) .
Al1 N1 1.940(2) 4_556
Al1 Cl1 2.1941(16) .
O1 C1 1.306(3) .
N1 C7 1.320(3) .
N1 C8 1.482(3) .
C1 C2 1.386(4) .
C1 C7 1.461(4) .
C7 C6 1.425(3) .
C6 C5 1.367(4) .
C6 H6 0.9300 .
C5 C4 1.385(4) .
C5 H5 0.9300 .
C8 C9 1.542(4) .
C8 H8A 0.9700 .
C8 H8B 0.9700 .
C4 C3 1.362(4) .
C4 H4 0.9300 .
C2 C3 1.405(4) .
C2 H2 0.9300 .
C9 C11 1.511(4) .
C9 C10 1.525(4) .
C9 H9 0.9800 .
C3 H3 0.9300 .
C11 H11A 0.9600 .
C11 H11B 0.9600 .
C11 H11C 0.9600 .
C10 H10A 0.9600 .
C10 H10B 0.9600 .
C10 H10C 0.9600 .

loop_
_geom_torsion_atom_site_label_1
_geom_torsion_atom_site_label_2
_geom_torsion_atom_site_label_3
_geom_torsion_atom_site_label_4
_geom_torsion
_geom_torsion_site_symmetry_1
O1 Al1 O1 C1 -82.42(19) 4_556
N1 Al1 O1 C1 -5.3(2) .
N1 Al1 O1 C1 -157.2(2) 4_556
Cl1 Al1 O1 C1 97.58(19) .
O1 Al1 N1 C7 158.04(18) 4_556
O1 Al1 N1 C7 6.59(18) .
N1 Al1 N1 C7 83.48(17) 4_556
Cl1 Al1 N1 C7 -96.52(17) .
O1 Al1 N1 C8 -29.3(2) 4_556
O1 Al1 N1 C8 179.3(2) .
N1 Al1 N1 C8 -103.85(19) 4_556
Cl1 Al1 N1 C8 76.15(19) .
Al1 O1 C1 C2 -177.21(19) .
Al1 O1 C1 C7 3.2(3) .
C8 N1 C7 C6 -0.9(4) .
Al1 N1 C7 C6 171.94(18) .
C8 N1 C7 C1 -179.3(2) .
Al1 N1 C7 C1 -6.4(3) .
O1 C1 C7 N1 2.3(3) .
C2 C1 C7 N1 -177.2(3) .
O1 C1 C7 C6 -176.1(2) .
C2 C1 C7 C6 4.4(4) .
N1 C7 C6 C5 180.0(3) .
C1 C7 C6 C5 -1.9(4) .
C7 C6 C5 C4 -1.5(5) .
C7 N1 C8 C9 -75.4(3) .
Al1 N1 C8 C9 112.4(2) .
C6 C5 C4 C3 1.1(5) .
O1 C1 C2 C3 178.0(3) .
C7 C1 C2 C3 -2.5(5) .
N1 C8 C9 C11 -55.0(3) .
N1 C8 C9 C10 -178.6(2) .
C5 C4 C3 C2 1.7(5) .
C1 C2 C3 C4 -1.3(5) .
